data_2217928
loop_
_publ_author_name
'Tai, Xi-Shi'
'Feng, Yi-Min'
'Kong, Fan-Yuan'

_publ_section_title 1-Hydroxymethyl-3,12-dioxa-14-azatetracyclo[9.2.1.0^4,14^.0^5,10^]tetradecane
_journal_coeditor_code HB2709
_journal_issue 4
_journal_name_full 'Acta Crystallographica Section E'
_journal_page_first o757
_journal_paper_doi 10.1107/S1600536808007976
_journal_volume 64
_journal_year 2008
_chemical_formula_iupac 'C12 H13 N O3'
_chemical_formula_moiety 'C12 H13 N O3'
_chemical_formula_sum 'C12 H13 N O3'
_chemical_formula_weight 219.23
_chemical_name_common
;
<i>ortho</i>-Phthalaldehyde-trihydroxymethyl aminomethane
;
_chemical_name_systematic
;
1-hydroxymethyl-3,12-dioxa-14-azatetracyclo[9.2.1.0^4,14^.0^5,10^]tetradecane
;
_space_group_IT_number 14
_symmetry_cell_setting monoclinic
_symmetry_space_group_name_Hall '-P 2ybc'
_symmetry_space_group_name_H-M 'P 1 21/c 1'
_atom_sites_solution_hydrogens geom
_atom_sites_solution_primary direct
_atom_sites_solution_secondary difmap
_audit_creation_method SHELXL-97
_cell_angle_alpha 90.00
_cell_angle_beta 94.516(2)
_cell_angle_gamma 90.00
_cell_formula_units_Z 4
_cell_length_a 6.5045(9)
_cell_length_b 7.1799(10)
_cell_length_c 22.394(2)
_cell_measurement_reflns_used 1373
_cell_measurement_temperature 298(2)
_cell_measurement_theta_max 23.279
_cell_measurement_theta_min 2.98
_cell_volume 1042.6(2)
_computing_cell_refinement 'SAINT (Bruker, 2000)'
_computing_data_collection 'SMART (Bruker, 2000)'
_computing_data_reduction 'SAINT (Bruker, 2000)'
_computing_molecular_graphics 'SHELXTL (Sheldrick, 2008)'
_computing_publication_material 'SHELXTL (Sheldrick, 2008)'
_computing_structure_refinement 'SHELXL97 (Sheldrick, 2008)'
_computing_structure_solution 'SHELXS97 (Sheldrick, 2008)'
_diffrn_ambient_temperature 298(2)
_diffrn_measured_fraction_theta_full 0.949
_diffrn_measured_fraction_theta_max 0.949
_diffrn_measurement_device_type 'Bruker SMART CCD'
_diffrn_measurement_method \w
_diffrn_radiation_monochromator graphite
_diffrn_radiation_source 'fine-focus sealed tube'
_diffrn_radiation_type MoK\a
_diffrn_radiation_wavelength 0.71073
_diffrn_reflns_av_R_equivalents 0.0725
_diffrn_reflns_av_sigmaI/netI 0.0861
_diffrn_reflns_limit_h_max 7
_diffrn_reflns_limit_h_min -8
_diffrn_reflns_limit_k_max 8
_diffrn_reflns_limit_k_min -7
_diffrn_reflns_limit_l_max 21
_diffrn_reflns_limit_l_min -27
_diffrn_reflns_number 5012
_diffrn_reflns_theta_full 26.00
_diffrn_reflns_theta_max 26.00
_diffrn_reflns_theta_min 1.82
_exptl_absorpt_coefficient_mu 0.101
_exptl_absorpt_correction_T_max 0.988
_exptl_absorpt_correction_T_min 0.961
_exptl_absorpt_correction_type multi-scan
_exptl_absorpt_process_details '(SADABS; Bruker, 2000)'
_exptl_crystal_colour colourless
_exptl_crystal_density_diffrn 1.397
_exptl_crystal_density_method 'not measured'
_exptl_crystal_description block
_exptl_crystal_F_000 464
_exptl_crystal_size_max 0.40
_exptl_crystal_size_mid 0.21
_exptl_crystal_size_min 0.12
_refine_diff_density_max 0.392
_refine_diff_density_min -0.303
_refine_ls_extinction_coef 0.079(19)
_refine_ls_extinction_expression Fc^*^=kFc[1+0.001xFc^2^\l^3^/sin(2\q)]^-1/4^
_refine_ls_extinction_method SHELXL
_refine_ls_goodness_of_fit_ref 1.033
_refine_ls_hydrogen_treatment constr
_refine_ls_matrix_type full
_refine_ls_number_parameters 150
_refine_ls_number_reflns 1936
_refine_ls_number_restraints 0
_refine_ls_restrained_S_all 1.033
_refine_ls_R_factor_all 0.1339
_refine_ls_R_factor_gt 0.0977
_refine_ls_shift/su_max 0.000
_refine_ls_shift/su_mean 0.000
_refine_ls_structure_factor_coef Fsqd
_refine_ls_weighting_details 'calc w=1/[\s^2^(Fo^2^)+(0.1727P)^2^+0.3664P] where P=(Fo^2^+2Fc^2^)/3'
_refine_ls_weighting_scheme calc
_refine_ls_wR_factor_gt 0.2625
_refine_ls_wR_factor_ref 0.2870
_reflns_number_gt 1172
_reflns_number_total 1936
_reflns_threshold_expression I>2\s(I)
_cod_data_source_file hb2709.cif
_cod_data_source_block I
_cod_depositor_comments
;
The following automatic conversions were performed:
'_symmetry_cell_setting' value 'Monoclinic' changed to 'monoclinic'
according to '/home/saulius/struct/CIF-dictionaries/cif_core.dic'
dictionary named 'cif_core.dic' version 2.4.1 from 2010-06-29.

Automatic conversion script
Id: cif_fix_enum 1527 2010-12-29 10:47:43Z saulius 

The following automatic conversions were performed:

'_symmetry_cell_setting' value 'Monoclinic' changed to 'monoclinic'
according to /home/saulius/struct/CIF-dictionaries/cif_core.dic
dictionary named 'cif_core.dic' version 2.4.1 from 2010-06-29.

Automatic conversion script
Id: cif_fix_values 1715 2011-07-08 13:25:40Z adriana 
;
_cod_original_sg_symbol_H-M 'P 21/c'
_cod_database_code 2217928
_cod_database_fobs_code 2217928

loop_
_symmetry_equiv_pos_as_xyz
'x, y, z'
'-x, y+1/2, -z+1/2'
'-x, -y, -z'
'x, -y-1/2, z-1/2'

loop_
_atom_site_type_symbol
_atom_site_label
_atom_site_fract_x
_atom_site_fract_y
_atom_site_fract_z
_atom_site_U_iso_or_equiv
_atom_site_adp_type
_atom_site_calc_flag
_atom_site_refinement_flags
_atom_site_occupancy
_atom_site_disorder_assembly
_atom_site_disorder_group
N N1 0.3226(5) 0.5287(5) 0.42690(14) 0.0367(9) Uani d . 1 . .
O O1 0.4295(5) 0.6752(5) 0.34186(13) 0.0486(10) Uani d . 1 . .
O O2 -0.0354(5) 0.5594(5) 0.42167(15) 0.0511(10) Uani d . 1 . .
O O3 0.4817(11) 0.7928(9) 0.5164(3) 0.0524(13) Uani d P 0.528(5) A 1
H H3 0.5091 0.6856 0.5269 0.079 Uiso calc PR 0.528(5) . .
O O3' 0.2177(12) 0.9609(10) 0.5081(3) 0.0524(13) Uani d P 0.472(5) A 2
H H3' 0.2718 1.0454 0.4903 0.079 Uiso calc PR 0.472(5) . .
C C1 0.4333(7) 0.5026(6) 0.37325(18) 0.0378(11) Uani d . 1 . .
H H1 0.5753 0.4617 0.3837 0.045 Uiso calc R 1 . .
C C2 0.3133(7) 0.3565(7) 0.33750(19) 0.0403(11) Uani d . 1 . .
C C3 0.3589(8) 0.2725(7) 0.2844(2) 0.0494(13) Uani d . 1 . .
H H3A 0.4819 0.2969 0.2673 0.059 Uiso calc R 1 . .
C C4 0.2158(9) 0.1520(7) 0.2581(2) 0.0547(14) Uani d . 1 . .
H H4 0.2433 0.0914 0.2229 0.066 Uiso calc R 1 . .
C C5 0.0313(10) 0.1188(8) 0.2829(3) 0.0650(16) Uani d . 1 . .
H H5 -0.0665 0.0418 0.2629 0.078 Uiso calc R 1 . .
C C6 -0.0101(8) 0.1980(7) 0.3367(2) 0.0523(13) Uani d . 1 . .
H H6 -0.1303 0.1699 0.3547 0.063 Uiso calc R 1 . .
C C7 0.1354(7) 0.3223(6) 0.36316(19) 0.0409(11) Uani d . 1 . .
C C8 0.1283(7) 0.4262(6) 0.42126(19) 0.0402(11) Uani d . 1 . .
H H8 0.1217 0.3386 0.4546 0.048 Uiso calc R 1 . .
C C9 0.4143(8) 0.8132(7) 0.3856(2) 0.0495(13) Uani d . 1 . .
H H9A 0.3567 0.9270 0.3679 0.059 Uiso calc R 1 . .
H H9B 0.5484 0.8405 0.4057 0.059 Uiso calc R 1 . .
C C10 0.2694(7) 0.7288(6) 0.42937(19) 0.0399(11) Uani d . 1 A .
C C11 0.0471(7) 0.7326(7) 0.4034(2) 0.0474(12) Uani d . 1 . .
H H11A -0.0266 0.8366 0.4193 0.057 Uiso calc R 1 . .
H H11B 0.0395 0.7421 0.3601 0.057 Uiso calc R 1 . .
C C12 0.2945(8) 0.8000(9) 0.4924(2) 0.0586(15) Uani d . 1 . .
H H12A 0.2476 0.9282 0.4928 0.070 Uiso calc PR 0.528(5) A 1
H H12B 0.2068 0.7277 0.5167 0.070 Uiso calc PR 0.528(5) A 1
H H12C 0.2323 0.7085 0.5173 0.070 Uiso d PR 0.472(5) A 2
H H12D 0.4410 0.8004 0.5045 0.070 Uiso d PR 0.472(5) A 2

loop_
_atom_site_aniso_label
_atom_site_aniso_U_11
_atom_site_aniso_U_22
_atom_site_aniso_U_33
_atom_site_aniso_U_12
_atom_site_aniso_U_13
_atom_site_aniso_U_23
N1 0.037(2) 0.035(2) 0.0380(19) 0.0013(16) 0.0021(14) 0.0041(15)
O1 0.067(2) 0.0364(19) 0.0437(18) -0.0037(16) 0.0156(15) 0.0067(13)
O2 0.0313(17) 0.047(2) 0.076(2) -0.0037(14) 0.0062(14) -0.0088(16)
O3 0.065(3) 0.031(3) 0.059(3) 0.001(2) -0.008(2) -0.008(2)
O3' 0.065(3) 0.031(3) 0.059(3) 0.001(2) -0.008(2) -0.008(2)
C1 0.038(2) 0.031(2) 0.043(2) -0.0015(18) 0.0019(17) 0.0038(18)
C2 0.040(2) 0.037(2) 0.044(2) 0.0015(19) 0.0009(18) 0.0023(19)
C3 0.059(3) 0.043(3) 0.045(3) 0.009(2) -0.001(2) 0.000(2)
C4 0.066(4) 0.038(3) 0.058(3) 0.010(3) -0.003(2) -0.010(2)
C5 0.080(4) 0.041(3) 0.070(4) -0.006(3) -0.023(3) -0.012(3)
C6 0.048(3) 0.039(3) 0.069(3) -0.007(2) -0.004(2) 0.000(2)
C7 0.042(3) 0.029(2) 0.050(3) 0.0015(19) -0.0026(19) -0.0014(18)
C8 0.041(2) 0.034(3) 0.045(2) -0.0039(19) 0.0032(18) 0.0006(18)
C9 0.053(3) 0.032(3) 0.064(3) -0.011(2) 0.006(2) 0.000(2)
C10 0.036(2) 0.030(2) 0.053(3) -0.0043(18) 0.0030(18) -0.0027(19)
C11 0.045(3) 0.033(3) 0.063(3) 0.004(2) 0.000(2) -0.006(2)
C12 0.046(3) 0.057(4) 0.074(3) -0.014(2) 0.012(2) -0.020(3)

loop_
_atom_type_symbol
_atom_type_description
_atom_type_scat_dispersion_real
_atom_type_scat_dispersion_imag
_atom_type_scat_source
C C 0.0033 0.0016 'International Tables Vol C Tables 4.2.6.8 and 6.1.1.4'
H H 0.0000 0.0000 'International Tables Vol C Tables 4.2.6.8 and 6.1.1.4'
N N 0.0061 0.0033 'International Tables Vol C Tables 4.2.6.8 and 6.1.1.4'
O O 0.0106 0.0060 'International Tables Vol C Tables 4.2.6.8 and 6.1.1.4'

loop_
_geom_angle_atom_site_label_1
_geom_angle_atom_site_label_2
_geom_angle_atom_site_label_3
_geom_angle
C8 N1 C1 110.1(3)
C8 N1 C10 106.8(3)
C1 N1 C10 106.7(3)
C9 O1 C1 105.7(3)
C11 O2 C8 106.4(3)
C12 O3 H3 109.5
H3 O3 H12D 118.6
C12 O3' H3' 109.5
O1 C1 N1 107.7(3)
O1 C1 C2 110.9(3)
N1 C1 C2 105.0(4)
O1 C1 H1 111.0
N1 C1 H1 111.0
C2 C1 H1 111.0
C7 C2 C3 122.2(5)
C7 C2 C1 109.1(4)
C3 C2 C1 128.6(4)
C4 C3 C2 117.4(5)
C4 C3 H3A 121.3
C2 C3 H3A 121.3
C3 C4 C5 121.2(5)
C3 C4 H4 119.4
C5 C4 H4 119.4
C6 C5 C4 121.0(5)
C6 C5 H5 119.5
C4 C5 H5 119.5
C5 C6 C7 117.5(5)
C5 C6 H6 121.2
C7 C6 H6 121.2
C2 C7 C6 120.5(4)
C2 C7 C8 111.3(4)
C6 C7 C8 128.1(4)
O2 C8 N1 107.6(4)
O2 C8 C7 114.2(3)
N1 C8 C7 103.9(3)
O2 C8 H8 110.3
N1 C8 H8 110.3
C7 C8 H8 110.3
O1 C9 C10 104.3(4)
O1 C9 H9A 110.9
C10 C9 H9A 110.9
O1 C9 H9B 110.9
C10 C9 H9B 110.9
H9A C9 H9B 108.9
N1 C10 C12 111.0(4)
N1 C10 C11 102.8(3)
C12 C10 C11 112.7(4)
N1 C10 C9 101.7(4)
C12 C10 C9 116.1(4)
C11 C10 C9 111.2(4)
O2 C11 C10 104.1(4)
O2 C11 H11A 110.9
C10 C11 H11A 110.9
O2 C11 H11B 110.9
C10 C11 H11B 110.9
H11A C11 H11B 109.0
O3 C12 O3' 106.8(5)
O3 C12 C10 114.0(5)
O3' C12 C10 122.3(6)
O3 C12 H12A 108.7
C10 C12 H12A 108.7
O3 C12 H12B 108.7
C10 C12 H12B 108.7
H12A C12 H12B 107.6
O3 C12 H12C 99.0
O3' C12 H12C 104.9
C10 C12 H12C 106.9
H12A C12 H12C 119.4
O3' C12 H12D 107.9
C10 C12 H12D 107.2
H12A C12 H12D 107.3
H12B C12 H12D 116.9
H12C C12 H12D 106.7

loop_
_geom_bond_atom_site_label_1
_geom_bond_atom_site_label_2
_geom_bond_distance
N1 C8 1.460(6)
N1 C1 1.461(6)
N1 C10 1.480(6)
O1 C9 1.402(6)
O1 C1 1.424(5)
O2 C11 1.427(6)
O2 C8 1.431(5)
O3 C12 1.293(8)
O3 H3 0.8200
O3 H12D 0.3646
O3' C12 1.317(10)
O3' H3' 0.8200
C1 C2 1.501(6)
C1 H1 0.9800
C2 C7 1.355(7)
C2 C3 1.386(7)
C3 C4 1.370(8)
C3 H3A 0.9300
C4 C5 1.382(9)
C4 H4 0.9300
C5 C6 1.379(8)
C5 H5 0.9300
C6 C7 1.398(7)
C6 H6 0.9300
C7 C8 1.504(6)
C8 H8 0.9800
C9 C10 1.537(7)
C9 H9A 0.9700
C9 H9B 0.9700
C10 C12 1.498(7)
C10 C11 1.516(6)
C11 H11A 0.9700
C11 H11B 0.9700
C12 H12A 0.9700
C12 H12B 0.9700
C12 H12C 0.9700
C12 H12D 0.9700

loop_
_geom_hbond_atom_site_label_D
_geom_hbond_atom_site_label_H
_geom_hbond_atom_site_label_A
_geom_hbond_site_symmetry_A
_geom_hbond_distance_DH
_geom_hbond_distance_HA
_geom_hbond_distance_DA
_geom_hbond_angle_DHA
O3 H3 N1 3_666 0.82 2.11 2.882(7) 156

loop_
_geom_torsion_atom_site_label_1
_geom_torsion_atom_site_label_2
_geom_torsion_atom_site_label_3
_geom_torsion_atom_site_label_4
_geom_torsion
C9 O1 C1 N1 27.5(4)
C9 O1 C1 C2 141.9(4)
C8 N1 C1 O1 110.3(4)
C10 N1 C1 O1 -5.3(4)
C8 N1 C1 C2 -8.0(5)
C10 N1 C1 C2 -123.5(4)
O1 C1 C2 C7 -107.7(4)
N1 C1 C2 C7 8.4(5)
O1 C1 C2 C3 68.2(6)
N1 C1 C2 C3 -175.7(4)
C7 C2 C3 C4 0.2(7)
C1 C2 C3 C4 -175.2(5)
C2 C3 C4 C5 1.3(8)
C3 C4 C5 C6 -3.6(9)
C4 C5 C6 C7 4.1(8)
C3 C2 C7 C6 0.4(7)
C1 C2 C7 C6 176.7(4)
C3 C2 C7 C8 178.1(4)
C1 C2 C7 C8 -5.7(5)
C5 C6 C7 C2 -2.5(7)
C5 C6 C7 C8 -179.8(5)
C11 O2 C8 N1 22.8(4)
C11 O2 C8 C7 -92.0(4)
C1 N1 C8 O2 -116.7(4)
C10 N1 C8 O2 -1.2(4)
C1 N1 C8 C7 4.8(4)
C10 N1 C8 C7 120.2(4)
C2 C7 C8 O2 117.6(4)
C6 C7 C8 O2 -65.0(6)
C2 C7 C8 N1 0.7(5)
C6 C7 C8 N1 178.1(5)
C1 O1 C9 C10 -37.8(5)
C8 N1 C10 C12 101.6(4)
C1 N1 C10 C12 -140.7(4)
C8 N1 C10 C11 -19.1(4)
C1 N1 C10 C11 98.6(4)
C8 N1 C10 C9 -134.3(3)
C1 N1 C10 C9 -16.6(4)
O1 C9 C10 N1 33.4(4)
O1 C9 C10 C12 154.0(4)
O1 C9 C10 C11 -75.4(5)
C8 O2 C11 C10 -34.6(4)
N1 C10 C11 O2 32.8(4)
C12 C10 C11 O2 -86.7(5)
C9 C10 C11 O2 140.9(4)
N1 C10 C12 O3 63.2(6)
C11 C10 C12 O3 177.9(5)
C9 C10 C12 O3 -52.2(7)
N1 C10 C12 O3' -165.7(6)
C11 C10 C12 O3' -51.1(7)
C9 C10 C12 O3' 78.8(7)
